data_4002530
loop_
_publ_author_name
'Pelloquin, D.'
'Maignan, A.'
'Hervieu, M.'
'Hebert, S.'
'Martin, C.'
'Michel, C.'
'Wang, L.-B.'
'Raveau, B.'

_publ_section_title
;
 New misfit cobaltites (Pb0.7 A0.4 Sr1.9 O3) (Co O2)1.8 (A = Hg, Co)with
 large thermopower
;
_journal_name_full 'Chemistry of Materials (1,1989-)'
_journal_page_first 3100
_journal_page_last 3105
_journal_volume 14
_journal_year 2002
_chemical_formula_sum 'Co1.8 O6.6 Pb0.83 Sr2.26'
_chemical_name_systematic '(Pb0.83 Sr2.26 O3) (Co O2)1.8'
_space_group_IT_number 8
_symmetry_space_group_name_Hall 'C -2y'
_symmetry_space_group_name_H-M 'C 1 m 1'
_cell_angle_alpha 90
_cell_angle_beta 97.78
_cell_angle_gamma 90
_cell_formula_units_Z 10
_cell_length_a 4.9432
_cell_length_b 25.134
_cell_length_c 11.617
_cell_volume 1430.038
_citation_journal_id_ASTM CMATEX
_cod_data_source_file Pelloquin_CMATEX_2002_673.cif
_cod_data_source_block Co1.8O6.6Pb0.83Sr2.26
_cod_database_code 4002530

loop_
_symmetry_equiv_pos_as_xyz
x,y,z
x,-y,z
x+1/2,y+1/2,z
x+1/2,-y+1/2,z

loop_
_atom_site_label
_atom_site_type_symbol
_atom_site_fract_x
_atom_site_fract_y
_atom_site_fract_z
_atom_site_occupancy
_atom_site_U_iso_or_equiv
O16 O-2 0.12 0.1111 0.085 1 0.0
O12 O-2 0.38 0.1111 -0.085 1 0.0
Sr2 Sr+2 0.57 0 0.7325 1.13 0.0
Co2 Co+3 0.75 0.1111 0 1 0.0
O6 O-2 0.951 0.2 0.32 1 0.0
O4 O-2 0.951 0 0.32 1 0.0
O19 O-2 0.12 0.4444 0.085 1 0.0
O1 O-2 0.5 0 0.5 1 0.0
O2 O-2 0.5 0.2 0.5 1 0.0
Sr5 Sr+2 0.57 0.2 0.7325 1.13 0.0
O17 O-2 0.12 0.2222 0.085 1 0.0
O7 O-2 0.951 0.4 0.32 1 0.0
Co4 Co+3 0.75 0.3333 0 1 0.0
Pb1 Pb+2 0 0 0.5 0.83 0.0
O13 O-2 0.38 0.2222 -0.085 1 0.0
O3 O-2 0.5 0.4 0.5 1 0.0
Co5 Co+3 0.75 0.4444 0 1 0.0
Co3 Co+3 0.75 0.2222 0 1 0.0
Co1 Co+3 0.75 0 0 1 0.0
Sr3 Sr+2 0.43 0.2 0.2675 1.13 0.0
Pb2 Pb+2 0 0.2 0.5 0.83 0.0
O9 O-2 0.049 0.4 0.68 1 0.0
O5 O-2 0.049 0 0.68 1 0.0
Pb3 Pb+2 0 0.4 0.5 0.83 0.0
O11 O-2 0.12 0 0.085 1 0.0
O18 O-2 0.12 0.3333 0.085 1 0.0
O15 O-2 0.38 0.4444 -0.085 1 0.0
Sr1 Sr+2 0.43 0 0.2675 1.13 0.0
O10 O-2 0.38 0 -0.085 1 0.0
Sr4 Sr+2 0.43 0.4 0.2675 1.13 0.0
O14 O-2 0.38 0.3333 -0.085 1 0.0
Sr6 Sr+2 0.57 0.4 0.7325 1.13 0.0
O8 O-2 0.049 0.2 0.68 1 0.0
